data_7113562
loop_
_publ_author_name
'Garc\'ia-L\'opez, Jes\'us'
'Peralta-P\'erez, Emma'
'Forc\'en-Acebal, Angela'
'Garc\'ia-Granda, Santiago'
'L\'opez-Ortiz, Fernando'

_publ_section_title
;
 Dilithiated phosphazenes: scaffolds for the synthesis of olefins through
 a new class of bicyclic 1,2-oxaphosphetanes
;
_journal_coden_ASTM CHCOFS
_journal_issue 7
_journal_name_full
;
 Chemical Communications (Cambridge, United Kingdom)
;
_journal_page_first 856
_journal_page_last 857
_journal_paper_doi 10.1039/b212708c
_journal_year 2003
_chemical_formula_moiety 'C20 H24 N O2 P'
_chemical_formula_sum 'C20 H24 N O2 P'
_chemical_formula_weight 341.37
_space_group_IT_number 15
_symmetry_cell_setting monoclinic
_symmetry_space_group_name_Hall '-C 2yc'
_symmetry_space_group_name_H-M 'C 1 2/c 1'
_atom_sites_solution_hydrogens geom
_atom_sites_solution_primary direct
_atom_sites_solution_secondary difmap
_audit_creation_method SHELXL-97
_cell_angle_alpha 90.00
_cell_angle_beta 108.4215(12)
_cell_angle_gamma 90.00
_cell_formula_units_Z 8
_cell_length_a 13.6367(3)
_cell_length_b 15.4090(3)
_cell_length_c 18.5552(3)
_cell_measurement_reflns_used 13413
_cell_measurement_temperature 200(2)
_cell_measurement_theta_max 70.1
_cell_measurement_theta_min 2.21
_cell_volume 3699.17(13)
_computing_cell_refinement 'HKL Scalepack (Otwinowski & Minor 1997)'
_computing_data_collection 'Collect (Nonius BV, 1997-2000)'
_computing_data_reduction 'HKL Denzo and Scalepack (Otwinowski & Minor 1997)'
_computing_molecular_graphics 'PLATON (Spek, 2000)'
_computing_publication_material 'SHELX-97 (Sheldrick, 1997)'
_computing_structure_refinement 'SHELXL-97 (Sheldrick, 1997)'
_computing_structure_solution
;
'Patterson methods using DIRDIF (Beurskens et al., 1996)'
;
_diffrn_ambient_temperature 200(2)
_diffrn_detector_area_resol_mean 9
_diffrn_measured_fraction_theta_full 0.475
_diffrn_measured_fraction_theta_max 0.475
_diffrn_measurement_device '95mm CCD camera on \k-goniostat'
_diffrn_measurement_device_type KappaCCD
_diffrn_measurement_method '\f and \w scans'
_diffrn_radiation_monochromator 'horizontally mounted graphite crystal'
_diffrn_radiation_source 'fine-focus sealed tube'
_diffrn_radiation_type CuK\a
_diffrn_radiation_wavelength 1.54180
_diffrn_reflns_av_R_equivalents 0.069
_diffrn_reflns_av_sigmaI/netI 0.0554
_diffrn_reflns_limit_h_max 16
_diffrn_reflns_limit_h_min -16
_diffrn_reflns_limit_k_max 18
_diffrn_reflns_limit_k_min -18
_diffrn_reflns_limit_l_max 22
_diffrn_reflns_limit_l_min -22
_diffrn_reflns_number 28833
_diffrn_reflns_theta_full 69.95
_diffrn_reflns_theta_max 69.95
_diffrn_reflns_theta_min 4.46
_diffrn_standards_number 0
_exptl_absorpt_coefficient_mu 1.400
_exptl_absorpt_correction_T_max 0.895
_exptl_absorpt_correction_T_min 0.839
_exptl_absorpt_correction_type empirical
_exptl_absorpt_process_details 'XABS2 (PARKIN et al., 1995)'
_exptl_crystal_colour Colorless
_exptl_crystal_density_diffrn 1.226
_exptl_crystal_density_method 'not measured'
_exptl_crystal_description Prismatic
_exptl_crystal_F_000 1456
_exptl_crystal_size_max 0.12
_exptl_crystal_size_mid 0.07
_exptl_crystal_size_min 0.07
_refine_diff_density_max 0.191
_refine_diff_density_min -0.388
_refine_diff_density_rms 0.049
_refine_ls_extinction_method none
_refine_ls_goodness_of_fit_ref 1.053
_refine_ls_hydrogen_treatment mixed
_refine_ls_matrix_type full
_refine_ls_number_parameters 217
_refine_ls_number_reflns 3462
_refine_ls_number_restraints 0
_refine_ls_restrained_S_all 1.053
_refine_ls_R_factor_all 0.0705
_refine_ls_R_factor_gt 0.0484
_refine_ls_shift/su_max 0.000
_refine_ls_shift/su_mean 0.000
_refine_ls_structure_factor_coef Fsqd
_refine_ls_weighting_details 'w=1/[\s^2^(Fo^2^)+(0.0654P)^2^+0.7015P] where P=(Fo^2^+2Fc^2^)/3'
_refine_ls_weighting_scheme calc
_refine_ls_wR_factor_gt 0.1199
_refine_ls_wR_factor_ref 0.1353
_reflns_number_gt 2486
_reflns_number_total 3462
_reflns_threshold_expression >2sigma(I)
_cod_duplicate_entry 7104044
_cod_data_source_file b212708c.txt
_cod_data_source_block 3a
_cod_depositor_comments
;
The following automatic conversions were performed:

'_symmetry_cell_setting' value 'Monoclinic' changed to 'monoclinic'
according to
/usr/data/users/saulius/automatic-downloads/retrospective/RSC/lib/dictionaries/cif_core.dic
dictionary named 'cif_core.dic' version 2.4.2 from 2011-04-26.

Automatic conversion script
Id: cif_fix_values 2281 2013-09-26 08:29:07Z andrius 
;
_cod_original_cell_volume 3699.17(12)
_cod_original_sg_symbol_H-M C2/c
_cod_database_code 7113562

loop_
_symmetry_equiv_pos_as_xyz
'x, y, z'
'-x, y, -z+1/2'
'x+1/2, y+1/2, z'
'-x+1/2, y+1/2, -z+1/2'
'-x, -y, -z'
'x, -y, z-1/2'
'-x+1/2, -y+1/2, -z'
'x+1/2, -y+1/2, z-1/2'

loop_
_atom_site_label
_atom_site_type_symbol
_atom_site_fract_x
_atom_site_fract_y
_atom_site_fract_z
_atom_site_U_iso_or_equiv
_atom_site_adp_type
_atom_site_occupancy
_atom_site_calc_flag
_atom_site_refinement_flags
P2 P 0.22611(4) 0.07303(4) 0.21458(3) 0.0419(2) Uani 1 d .
O1 O 0.11045(11) 0.12848(10) 0.19147(8) 0.0501(4) Uani 1 d .
O24 O 0.50536(11) 0.02412(11) 0.34998(9) 0.0565(4) Uani 1 d .
N5 N 0.36077(13) 0.04072(13) 0.24519(10) 0.0489(5) Uani 1 d .
H5 H 0.3908 0.0263 0.2126 0.059 Uiso 1 calc R
C3 C 0.24190(17) 0.15705(15) 0.14700(12) 0.0475(6) Uani 1 d .
C4 C 0.12774(17) 0.18239(14) 0.13370(12) 0.0460(5) Uani 1 d .
H4 H 0.0860 0.1603 0.0840 0.055 Uiso 1 calc R
C6 C 0.41267(16) 0.03982(15) 0.31997(12) 0.0455(5) Uani 1 d .
C7 C 0.34012(16) 0.06081(13) 0.36235(12) 0.0417(5) Uani 1 d .
C8 C 0.24081(16) 0.07737(13) 0.31571(12) 0.0401(5) Uani 1 d .
C9 C 0.16324(18) 0.09469(15) 0.34728(13) 0.0492(6) Uani 1 d .
H9 H 0.0960 0.1056 0.3164 0.059 Uiso 1 calc R
C10 C 0.1882(2) 0.09537(17) 0.42637(14) 0.0561(6) Uani 1 d .
H10 H 0.1368 0.1056 0.4484 0.067 Uiso 1 calc R
C11 C 0.2884(2) 0.08099(15) 0.47207(14) 0.0547(6) Uani 1 d .
H11 H 0.3041 0.0830 0.5246 0.066 Uiso 1 calc R
C12 C 0.36536(19) 0.06376(15) 0.44086(13) 0.0496(6) Uani 1 d .
H12 H 0.4329 0.0543 0.4717 0.060 Uiso 1 calc R
C13 C 0.17417(17) -0.03095(15) 0.17106(12) 0.0461(5) Uani 1 d .
C14 C 0.2367(2) -0.09906(16) 0.16226(14) 0.0555(6) Uani 1 d .
H14 H 0.3081 -0.0927 0.1792 0.067 Uiso 1 calc R
C15 C 0.1933(2) -0.17617(18) 0.12848(15) 0.0689(7) Uani 1 d .
H15 H 0.2361 -0.2210 0.1229 0.083 Uiso 1 calc R
C16 C 0.0893(3) -0.1871(2) 0.10340(16) 0.0788(9) Uani 1 d .
H16 H 0.0609 -0.2392 0.0811 0.095 Uiso 1 calc R
C17 C 0.0266(2) -0.1212(2) 0.1111(2) 0.0946(11) Uani 1 d .
H17 H -0.0448 -0.1284 0.0939 0.114 Uiso 1 calc R
C18 C 0.0685(2) -0.04359(19) 0.14444(18) 0.0785(9) Uani 1 d .
H18 H 0.0248 0.0009 0.1490 0.094 Uiso 1 calc R
C19 C 0.09929(19) 0.27664(15) 0.13994(13) 0.0518(6) Uani 1 d .
H19 H 0.1451 0.2998 0.1880 0.062 Uiso 1 calc R
C20 C -0.0110(2) 0.28600(18) 0.13984(16) 0.0671(7) Uani 1 d .
H20A H -0.0263 0.3463 0.1439 0.101 Uiso 1 calc R
H20B H -0.0199 0.2548 0.1821 0.101 Uiso 1 calc R
H20C H -0.0570 0.2629 0.0934 0.101 Uiso 1 calc R
C21 C 0.1154(2) 0.32945(17) 0.07514(15) 0.0693(8) Uani 1 d .
H21A H 0.1856 0.3234 0.0756 0.104 Uiso 1 calc R
H21B H 0.1011 0.3895 0.0814 0.104 Uiso 1 calc R
H21C H 0.0695 0.3088 0.0276 0.104 Uiso 1 calc R
C22 C 0.2620(2) 0.1212(2) 0.07620(14) 0.0689(8) Uani 1 d .
H22A H 0.2097 0.0793 0.0522 0.103 Uiso 1 calc R
H22B H 0.3286 0.0939 0.0904 0.103 Uiso 1 calc R
H22C H 0.2601 0.1678 0.0415 0.103 Uiso 1 calc R
C23 C 0.3240(2) 0.22392(18) 0.18646(16) 0.0685(8) Uani 1 d .
H23A H 0.3102 0.2457 0.2307 0.103 Uiso 1 calc R
H23B H 0.3225 0.2710 0.1522 0.103 Uiso 1 calc R
H23C H 0.3910 0.1971 0.2012 0.103 Uiso 1 calc R

loop_
_atom_site_aniso_label
_atom_site_aniso_U_11
_atom_site_aniso_U_22
_atom_site_aniso_U_33
_atom_site_aniso_U_23
_atom_site_aniso_U_13
_atom_site_aniso_U_12
P2 0.0401(3) 0.0437(4) 0.0422(3) 0.0049(2) 0.0134(2) 0.0034(2)
O1 0.0473(9) 0.0508(10) 0.0540(9) 0.0155(7) 0.0184(7) 0.0073(7)
O24 0.0376(8) 0.0739(12) 0.0547(9) 0.0083(8) 0.0100(7) 0.0044(8)
N5 0.0456(10) 0.0610(13) 0.0414(10) 0.0045(9) 0.0156(8) 0.0058(9)
C3 0.0496(13) 0.0501(14) 0.0444(12) 0.0065(10) 0.0171(10) 0.0025(10)
C4 0.0512(13) 0.0425(13) 0.0428(12) 0.0016(10) 0.0128(10) 0.0014(10)
C6 0.0427(12) 0.0439(13) 0.0493(13) 0.0062(10) 0.0138(10) -0.0005(10)
C7 0.0450(12) 0.0355(12) 0.0440(12) 0.0023(9) 0.0133(10) -0.0021(9)
C8 0.0410(11) 0.0349(12) 0.0461(12) 0.0032(9) 0.0162(10) 0.0020(9)
C9 0.0458(12) 0.0522(15) 0.0518(13) 0.0001(11) 0.0186(10) 0.0011(10)
C10 0.0641(16) 0.0573(16) 0.0553(14) -0.0034(11) 0.0308(13) -0.0015(12)
C11 0.0718(17) 0.0497(15) 0.0444(13) -0.0021(11) 0.0211(12) -0.0027(12)
C12 0.0534(14) 0.0467(14) 0.0452(13) 0.0008(10) 0.0103(11) -0.0016(10)
C13 0.0509(13) 0.0450(14) 0.0407(12) 0.0051(10) 0.0118(10) 0.0048(10)
C14 0.0599(15) 0.0511(16) 0.0568(14) 0.0004(11) 0.0203(12) 0.0062(12)
C15 0.090(2) 0.0525(17) 0.0665(17) -0.0035(13) 0.0277(15) 0.0074(15)
C16 0.098(2) 0.0551(18) 0.0696(18) -0.0103(14) 0.0078(17) -0.0050(17)
C17 0.0625(18) 0.076(2) 0.124(3) -0.019(2) -0.0015(18) -0.0103(17)
C18 0.0541(16) 0.0612(18) 0.107(2) -0.0140(17) 0.0073(15) 0.0025(14)
C19 0.0593(14) 0.0445(14) 0.0491(13) -0.0008(10) 0.0137(11) 0.0027(11)
C20 0.0693(17) 0.0494(16) 0.0842(19) 0.0042(13) 0.0264(14) 0.0115(13)
C21 0.087(2) 0.0489(16) 0.0708(17) 0.0141(13) 0.0231(14) 0.0054(14)
C22 0.0829(19) 0.079(2) 0.0542(15) 0.0184(13) 0.0346(14) 0.0226(15)
C23 0.0576(15) 0.0634(18) 0.0815(19) 0.0140(14) 0.0177(14) -0.0107(13)

loop_
_atom_type_symbol
_atom_type_description
_atom_type_scat_dispersion_real
_atom_type_scat_dispersion_imag
_atom_type_scat_source
C C 0.0181 0.0091 'International Tables Vol C Tables 4.2.6.8 and 6.1.1.4'
H H 0.0000 0.0000 'International Tables Vol C Tables 4.2.6.8 and 6.1.1.4'
N N 0.0311 0.0180 'International Tables Vol C Tables 4.2.6.8 and 6.1.1.4'
O O 0.0492 0.0322 'International Tables Vol C Tables 4.2.6.8 and 6.1.1.4'
P P 0.2955 0.4335 'International Tables Vol C Tables 4.2.6.8 and 6.1.1.4'

loop_
_geom_angle_atom_site_label_1
_geom_angle_atom_site_label_2
_geom_angle_atom_site_label_3
_geom_angle
_geom_angle_publ_flag
O1 P2 N5 166.09(9) yes
O1 P2 C8 91.85(8) yes
N5 P2 C8 85.21(8) yes
O1 P2 C13 97.34(9) yes
N5 P2 C13 96.33(10) yes
C8 P2 C13 112.76(10) yes
O1 P2 C3 77.25(9) yes
N5 P2 C3 94.63(9) yes
C8 P2 C3 131.98(10) yes
C13 P2 C3 114.96(10) yes
C4 O1 P2 96.86(12) yes
C6 N5 P2 118.53(15) yes
C6 N5 H5 120.7 yes
P2 N5 H5 120.7 yes
C22 C3 C23 110.7(2) yes
C22 C3 C4 113.51(18) yes
C23 C3 C4 117.0(2) yes
C22 C3 P2 114.70(17) yes
C23 C3 P2 111.69(16) yes
C4 C3 P2 87.60(13) yes
O1 C4 C19 113.04(18) yes
O1 C4 C3 97.44(15) yes
C19 C4 C3 119.87(19) yes
O1 C4 H4 108.6 yes
C19 C4 H4 108.6 yes
C3 C4 H4 108.6 yes
O24 C6 N5 126.8(2) yes
O24 C6 C7 124.35(19) yes
N5 C6 C7 108.88(18) yes
C8 C7 C12 121.4(2) yes
C8 C7 C6 113.26(18) yes
C12 C7 C6 125.4(2) yes
C7 C8 C9 119.9(2) yes
C7 C8 P2 113.89(16) yes
C9 C8 P2 126.21(17) yes
C8 C9 C10 118.6(2) yes
C8 C9 H9 120.7 yes
C10 C9 H9 120.7 yes
C11 C10 C9 120.6(2) yes
C11 C10 H10 119.7 yes
C9 C10 H10 119.7 yes
C12 C11 C10 120.8(2) yes
C12 C11 H11 119.6 yes
C10 C11 H11 119.6 yes
C11 C12 C7 118.6(2) yes
C11 C12 H12 120.7 yes
C7 C12 H12 120.7 yes
C18 C13 C14 117.3(2) yes
C18 C13 P2 119.67(19) yes
C14 C13 P2 122.99(18) yes
C15 C14 C13 120.7(2) yes
C15 C14 H14 119.7 yes
C13 C14 H14 119.7 yes
C16 C15 C14 120.8(3) yes
C16 C15 H15 119.6 yes
C14 C15 H15 119.6 yes
C15 C16 C17 119.6(3) yes
C15 C16 H16 120.2 yes
C17 C16 H16 120.2 yes
C16 C17 C18 120.4(3) yes
C16 C17 H17 119.8 yes
C18 C17 H17 119.8 yes
C13 C18 C17 121.3(3) yes
C13 C18 H18 119.4 yes
C17 C18 H18 119.4 yes
C20 C19 C4 111.7(2) yes
C20 C19 C21 109.8(2) yes
C4 C19 C21 110.3(2) yes
C20 C19 H19 108.3 yes
C4 C19 H19 108.3 yes
C21 C19 H19 108.3 yes
C19 C20 H20A 109.5 yes
C19 C20 H20B 109.5 yes
H20A C20 H20B 109.5 yes
C19 C20 H20C 109.5 yes
H20A C20 H20C 109.5 yes
H20B C20 H20C 109.5 yes
C19 C21 H21A 109.5 yes
C19 C21 H21B 109.5 yes
H21A C21 H21B 109.5 yes
C19 C21 H21C 109.5 yes
H21A C21 H21C 109.5 yes
H21B C21 H21C 109.5 yes
C3 C22 H22A 109.5 yes
C3 C22 H22B 109.5 yes
H22A C22 H22B 109.5 yes
C3 C22 H22C 109.5 yes
H22A C22 H22C 109.5 yes
H22B C22 H22C 109.5 yes
C3 C23 H23A 109.5 yes
C3 C23 H23B 109.5 yes
H23A C23 H23B 109.5 yes
C3 C23 H23C 109.5 yes
H23A C23 H23C 109.5 yes
H23B C23 H23C 109.5 yes

loop_
_geom_bond_atom_site_label_1
_geom_bond_atom_site_label_2
_geom_bond_distance
_geom_bond_publ_flag
P2 O1 1.7245(15) yes
P2 N5 1.8120(18) yes
P2 C8 1.824(2) yes
P2 C13 1.833(2) yes
P2 C3 1.862(2) yes
O1 C4 1.433(3) yes
O24 C6 1.233(2) yes
N5 C6 1.344(3) yes
N5 H5 0.8600 yes
C3 C22 1.527(3) yes
C3 C23 1.528(3) yes
C3 C4 1.547(3) yes
C4 C19 1.517(3) yes
C4 H4 0.9800 yes
C6 C7 1.481(3) yes
C7 C8 1.381(3) yes
C7 C12 1.388(3) yes
C8 C9 1.387(3) yes
C9 C10 1.398(3) yes
C9 H9 0.9300 yes
C10 C11 1.379(3) yes
C10 H10 0.9300 yes
C11 C12 1.375(3) yes
C11 H11 0.9300 yes
C12 H12 0.9300 yes
C13 C18 1.381(3) yes
C13 C14 1.394(3) yes
C14 C15 1.385(4) yes
C14 H14 0.9300 yes
C15 C16 1.357(4) yes
C15 H15 0.9300 yes
C16 C17 1.364(4) yes
C16 H16 0.9300 yes
C17 C18 1.384(4) yes
C17 H17 0.9300 yes
C18 H18 0.9300 yes
C19 C20 1.511(3) yes
C19 C21 1.524(3) yes
C19 H19 0.9800 yes
C20 H20A 0.9600 yes
C20 H20B 0.9600 yes
C20 H20C 0.9600 yes
C21 H21A 0.9600 yes
C21 H21B 0.9600 yes
C21 H21C 0.9600 yes
C22 H22A 0.9600 yes
C22 H22B 0.9600 yes
C22 H22C 0.9600 yes
C23 H23A 0.9600 yes
C23 H23B 0.9600 yes
C23 H23C 0.9600 yes

loop_
_geom_torsion_atom_site_label_1
_geom_torsion_atom_site_label_2
_geom_torsion_atom_site_label_3
_geom_torsion_atom_site_label_4
_geom_torsion
_geom_torsion_publ_flag
N5 P2 O1 C4 62.0(4) yes
C8 P2 O1 C4 139.41(13) yes
C13 P2 O1 C4 -107.37(13) yes
C3 P2 O1 C4 6.66(13) yes
O1 P2 N5 C6 73.6(4) yes
C8 P2 N5 C6 -4.66(17) yes
C13 P2 N5 C6 -117.07(18) yes
C3 P2 N5 C6 127.15(18) yes
O1 P2 C3 C22 -120.97(18) yes
N5 P2 C3 C22 70.47(18) yes
C8 P2 C3 C22 158.19(16) yes
C13 P2 C3 C22 -28.7(2) yes
O1 P2 C3 C23 112.10(19) yes
N5 P2 C3 C23 -56.47(19) yes
C8 P2 C3 C23 31.3(2) yes
C13 P2 C3 C23 -155.66(17) yes
O1 P2 C3 C4 -6.13(12) yes
N5 P2 C3 C4 -174.69(13) yes
C8 P2 C3 C4 -86.97(16) yes
C13 P2 C3 C4 86.12(14) yes
P2 O1 C4 C19 -134.85(16) yes
P2 O1 C4 C3 -7.89(15) yes
C22 C3 C4 O1 123.2(2) yes
C23 C3 C4 O1 -105.9(2) yes
P2 C3 C4 O1 7.26(14) yes
C22 C3 C4 C19 -114.8(2) yes
C23 C3 C4 C19 16.1(3) yes
P2 C3 C4 C19 129.28(18) yes
P2 N5 C6 O24 -175.83(19) yes
P2 N5 C6 C7 4.3(2) yes
O24 C6 C7 C8 178.9(2) yes
N5 C6 C7 C8 -1.3(3) yes
O24 C6 C7 C12 -1.6(4) yes
N5 C6 C7 C12 178.3(2) yes
C12 C7 C8 C9 -2.1(3) yes
C6 C7 C8 C9 177.49(19) yes
C12 C7 C8 P2 178.29(17) yes
C6 C7 C8 P2 -2.1(2) yes
O1 P2 C8 C7 -162.81(16) yes
N5 P2 C8 C7 3.58(16) yes
C13 P2 C8 C7 98.44(17) yes
C3 P2 C8 C7 -88.35(19) yes
O1 P2 C8 C9 17.6(2) yes
N5 P2 C8 C9 -176.0(2) yes
C13 P2 C8 C9 -81.2(2) yes
C3 P2 C8 C9 92.0(2) yes
C7 C8 C9 C10 0.4(3) yes
P2 C8 C9 C10 179.93(17) yes
C8 C9 C10 C11 1.4(4) yes
C9 C10 C11 C12 -1.5(4) yes
C10 C11 C12 C7 -0.2(4) yes
C8 C7 C12 C11 2.0(3) yes
C6 C7 C12 C11 -177.5(2) yes
O1 P2 C13 C18 -9.1(2) yes
N5 P2 C13 C18 173.5(2) yes
C8 P2 C13 C18 86.0(2) yes
C3 P2 C13 C18 -88.4(2) yes
O1 P2 C13 C14 170.06(19) yes
N5 P2 C13 C14 -7.4(2) yes
C8 P2 C13 C14 -94.8(2) yes
C3 P2 C13 C14 90.7(2) yes
C18 C13 C14 C15 -0.4(4) yes
P2 C13 C14 C15 -179.57(19) yes
C13 C14 C15 C16 -0.1(4) yes
C14 C15 C16 C17 0.4(4) yes
C15 C16 C17 C18 -0.1(5) yes
C14 C13 C18 C17 0.7(4) yes
P2 C13 C18 C17 179.9(3) yes
C16 C17 C18 C13 -0.4(6) yes
O1 C4 C19 C20 -55.2(3) yes
C3 C4 C19 C20 -169.2(2) yes
O1 C4 C19 C21 -177.70(19) yes
C3 C4 C19 C21 68.3(3) yes
